data_4077559
loop_
_publ_author_name
'Rickard, Clifton E. F.'
'Roper, Warren R.'
'Williamson, Alex'
'Wright, L. James'

_publ_section_title
;
 Reactions ofcisandtransBcat, Aryl Osmium Complexes (cat = 1,2-O2C6H4).
 Bis(Bcat) Complexes of Osmium and Ruthenium and a Structural Comparison
 ofcisandtransIsomers of Os(Bcat)I(CO)2(PPh3)2
;
_journal_issue 21
_journal_name_full Organometallics
_journal_page_first 4344
_journal_paper_doi 10.1021/om0004601
_journal_volume 19
_journal_year 2000
_chemical_formula_moiety 'C38 H30 O2 Os P2'
_chemical_formula_sum 'C38 H30 O2 Os P2'
_chemical_formula_weight 770.76
_chemical_name_systematic
; 
 ? 
;
_space_group_IT_number 14
_symmetry_cell_setting monoclinic
_symmetry_space_group_name_Hall '-P 2yn'
_symmetry_space_group_name_H-M 'P 1 21/n 1'
_atom_sites_solution_hydrogens geom
_atom_sites_solution_primary direct
_atom_sites_solution_secondary difmap
_audit_creation_method SHELXL-97
_cell_angle_alpha 90.00
_cell_angle_beta 97.35
_cell_angle_gamma 90.00
_cell_formula_units_Z 4
_cell_length_a 16.35510(10)
_cell_length_b 10.99250(10)
_cell_length_c 17.71080(10)
_cell_measurement_reflns_used 8107
_cell_measurement_temperature 200(2)
_cell_measurement_theta_max 26
_cell_measurement_theta_min 2
_cell_volume 3157.95(4)
_computing_cell_refinement 'Siemens SMART'
_computing_data_collection 'Siemens SMART (Siemens, 1995)'
_computing_data_reduction 'Siemens SAINT  (Siemens, 1995)'
_computing_molecular_graphics 'Siemens SHELXTL (Siemens, 1994)'
_computing_publication_material SHELXL-97
_computing_structure_refinement 'SHELXL-97 Sheldrick, (1997)'
_computing_structure_solution 'SHELXS Sheldrick, (1990)'
_diffrn_ambient_temperature 200(2)
_diffrn_measured_fraction_theta_full 0.927
_diffrn_measured_fraction_theta_max 0.927
_diffrn_measurement_device_type 'Siemens SMART'
_diffrn_measurement_method 'Area detector \w scans'
_diffrn_radiation_monochromator graphite
_diffrn_radiation_source 'fine-focus sealed tube'
_diffrn_radiation_type MoK\a
_diffrn_radiation_wavelength 0.71073
_diffrn_reflns_av_R_equivalents 0.0189
_diffrn_reflns_av_sigmaI/netI 0.0216
_diffrn_reflns_limit_h_max 20
_diffrn_reflns_limit_h_min -20
_diffrn_reflns_limit_k_max 14
_diffrn_reflns_limit_k_min 0
_diffrn_reflns_limit_l_max 22
_diffrn_reflns_limit_l_min 0
_diffrn_reflns_number 18839
_diffrn_reflns_theta_full 27.06
_diffrn_reflns_theta_max 27.06
_diffrn_reflns_theta_min 1.60
_diffrn_standards_decay_% 0
_exptl_absorpt_coefficient_mu 4.172
_exptl_absorpt_correction_T_max 0.4101
_exptl_absorpt_correction_T_min 0.2861
_exptl_absorpt_correction_type multi-scan
_exptl_absorpt_process_details 'Blessing, 1995'
_exptl_crystal_colour Colourless
_exptl_crystal_density_diffrn 1.621
_exptl_crystal_density_method 'not measured'
_exptl_crystal_description 'Irregular ragment'
_exptl_crystal_F_000 1520
_exptl_crystal_size_max 0.40
_exptl_crystal_size_mid 0.37
_exptl_crystal_size_min 0.26
_refine_diff_density_max 1.762
_refine_diff_density_min -0.906
_refine_diff_density_rms 0.083
_refine_ls_extinction_method none
_refine_ls_goodness_of_fit_ref 1.060
_refine_ls_hydrogen_treatment mixed
_refine_ls_matrix_type full
_refine_ls_number_parameters 391
_refine_ls_number_reflns 6764
_refine_ls_number_restraints 0
_refine_ls_restrained_S_all 1.060
_refine_ls_R_factor_all 0.0251
_refine_ls_R_factor_gt 0.0222
_refine_ls_shift/su_max 0.182
_refine_ls_shift/su_mean 0.003
_refine_ls_structure_factor_coef Fsqd
_refine_ls_weighting_details 'w=1/[\s^2^(Fo^2^)+(0.0230P)^2^+5.2423P] where P=(Fo^2^+2Fc^2^)/3'
_refine_ls_weighting_scheme calc
_refine_ls_wR_factor_gt 0.0545
_refine_ls_wR_factor_ref 0.0565
_reflns_number_gt 6248
_reflns_number_total 6764
_reflns_threshold_expression >2sigma(I)
_cod_data_source_file om0004601.cif
_cod_data_source_block '[5]'
_cod_depositor_comments
;
The following automatic conversions were performed:

'_symmetry_cell_setting' value 'Monoclinic' changed to 'monoclinic'
according to /home/saulius/struct/CIF-dictionaries/cif_core.dic
dictionary named 'cif_core.dic' version 2.4.2 from
2011-04-26.

'_exptl_absorpt_correction_type' value 'Multi-scan'
changed to 'multi-scan' according to
/home/saulius/struct/CIF-dictionaries/cif_core.dic dictionary named
'cif_core.dic' version 2.4.2 from 2011-04-26.

Automatic conversion script
Id: cif_fix_values 1715 2011-07-08 13:25:40Z adriana 

The following automatic conversions were performed:

'_refine_ls_weighting_scheme' value 'calc
w=1/[\s^2^(Fo^2^)+(0.0230P)^2^+5.2423P] where P=(Fo^2^+2Fc^2^)/3' was
changed to 'calc'. New tag '_refine_ls_weighting_details' was
created. The value of the new tag was set to
'w=1/[\s^2^(Fo^2^)+(0.0230P)^2^+5.2423P] where P=(Fo^2^+2Fc^2^)/3'.

Automatic conversion script
Id: cif_fix_values 3143 2015-03-26 13:38:13Z robertas 
;
_cod_original_cell_volume 3157.92(4)
_cod_original_sg_symbol_H-M ' P 21/n'
_cod_database_code 4077559

loop_
_symmetry_equiv_pos_as_xyz
'x, y, z'
'-x+1/2, y+1/2, -z+1/2'
'-x, -y, -z'
'x-1/2, -y-1/2, z-1/2'

loop_
_atom_site_label
_atom_site_type_symbol
_atom_site_fract_x
_atom_site_fract_y
_atom_site_fract_z
_atom_site_U_iso_or_equiv
_atom_site_adp_type
_atom_site_occupancy
_atom_site_calc_flag
_atom_site_refinement_flags
Os Os 0.499575(6) 0.643998(10) 0.277246(6) 0.02259(4) Uani 1 d .
H1 H 0.5622(19) 0.573(3) 0.2236(18) 0.027 Uiso 1 d .
P1 P 0.39475(4) 0.61778(6) 0.17463(4) 0.02284(14) Uani 1 d .
P2 P 0.62204(4) 0.71513(7) 0.34902(4) 0.02439(14) Uani 1 d .
O1 O 0.37194(15) 0.7731(2) 0.36307(14) 0.0440(6) Uani 1 d .
O2 O 0.50560(15) 0.4042(2) 0.36553(15) 0.0447(6) Uani 1 d .
C1 C 0.42214(18) 0.7278(3) 0.33366(16) 0.0278(6) Uani 1 d .
C2 C 0.50219(17) 0.4953(3) 0.33310(18) 0.0307(6) Uani 1 d .
C11 C 0.42468(17) 0.7626(3) 0.13895(15) 0.0246(5) Uani 1 d .
C12 C 0.49380(17) 0.7885(3) 0.19365(15) 0.0246(5) Uani 1 d .
C13 C 0.53848(19) 0.8944(3) 0.18145(17) 0.0308(6) Uani 1 d .
H13A H 0.5865 0.9143 0.2152 0.037 Uiso 1 calc R
C14 C 0.5125(2) 0.9703(3) 0.11981(18) 0.0351(7) Uani 1 d .
H14A H 0.5432 1.0418 0.1125 0.042 Uiso 1 calc R
C15 C 0.4430(2) 0.9440(3) 0.06904(18) 0.0366(7) Uani 1 d .
H15A H 0.4259 0.9983 0.0283 0.044 Uiso 1 calc R
C16 C 0.39835(19) 0.8386(3) 0.07750(17) 0.0311(6) Uani 1 d .
H16A H 0.3513 0.8188 0.0425 0.037 Uiso 1 calc R
C21 C 0.39983(17) 0.5006(3) 0.10259(17) 0.0294(6) Uani 1 d .
C22 C 0.3907(2) 0.5289(4) 0.0249(2) 0.0459(8) Uani 1 d .
H22A H 0.3802 0.6103 0.0085 0.055 Uiso 1 calc R
C23 C 0.3973(3) 0.4373(4) -0.0283(2) 0.0540(10) Uani 1 d .
H23A H 0.3910 0.4567 -0.0810 0.065 Uiso 1 calc R
C24 C 0.4126(2) 0.3199(4) -0.0057(2) 0.0514(10) Uani 1 d .
H24A H 0.4176 0.2582 -0.0424 0.062 Uiso 1 calc R
C25 C 0.4207(4) 0.2916(4) 0.0695(3) 0.0748(15) Uani 1 d .
H25A H 0.4304 0.2096 0.0852 0.090 Uiso 1 calc R
C26 C 0.4149(3) 0.3819(4) 0.1242(2) 0.0607(12) Uani 1 d .
H26A H 0.4214 0.3610 0.1767 0.073 Uiso 1 calc R
C31 C 0.28754(17) 0.6186(3) 0.19250(16) 0.0259(6) Uani 1 d .
C32 C 0.23370(19) 0.7123(3) 0.1679(2) 0.0371(7) Uani 1 d .
H32A H 0.2515 0.7767 0.1381 0.045 Uiso 1 calc R
C33 C 0.1537(2) 0.7121(4) 0.1869(2) 0.0478(9) Uani 1 d .
H33A H 0.1169 0.7758 0.1692 0.057 Uiso 1 calc R
C34 C 0.1273(2) 0.6205(4) 0.2312(2) 0.0420(8) Uani 1 d .
H34A H 0.0731 0.6224 0.2451 0.050 Uiso 1 calc R
C35 C 0.1794(2) 0.5267(4) 0.2549(2) 0.0491(9) Uani 1 d .
H35A H 0.1610 0.4626 0.2845 0.059 Uiso 1 calc R
C36 C 0.2595(2) 0.5251(4) 0.2356(2) 0.0449(9) Uani 1 d .
H36A H 0.2953 0.4596 0.2520 0.054 Uiso 1 calc R
C41 C 0.66583(17) 0.6056(3) 0.42120(16) 0.0275(6) Uani 1 d .
C42 C 0.7275(2) 0.5258(3) 0.40629(19) 0.0386(7) Uani 1 d .
H42A H 0.7518 0.5338 0.3606 0.046 Uiso 1 calc R
C43 C 0.7541(2) 0.4340(4) 0.4580(2) 0.0486(9) Uani 1 d .
H43A H 0.7955 0.3788 0.4467 0.058 Uiso 1 calc R
C44 C 0.7210(2) 0.4227(4) 0.5253(2) 0.0481(9) Uani 1 d .
H44A H 0.7400 0.3608 0.5607 0.058 Uiso 1 calc R
C45 C 0.6603(2) 0.5018(4) 0.5407(2) 0.0498(9) Uani 1 d .
H45A H 0.6377 0.4948 0.5873 0.060 Uiso 1 calc R
C46 C 0.6315(2) 0.5922(3) 0.4890(2) 0.0406(8) Uani 1 d .
H46A H 0.5884 0.6448 0.4998 0.049 Uiso 1 calc R
C51 C 0.61392(18) 0.8572(3) 0.40245(17) 0.0281(6) Uani 1 d .
C52 C 0.6673(2) 0.8852(3) 0.4684(2) 0.0431(8) Uani 1 d .
H52A H 0.7075 0.8274 0.4885 0.052 Uiso 1 calc R
C53 C 0.6623(2) 0.9957(4) 0.5046(2) 0.0492(9) Uani 1 d .
H53A H 0.6992 1.0133 0.5492 0.059 Uiso 1 calc R
C54 C 0.6041(2) 1.0810(3) 0.47634(19) 0.0421(8) Uani 1 d .
H54A H 0.6015 1.1576 0.5008 0.051 Uiso 1 calc R
C55 C 0.5494(2) 1.0539(3) 0.41208(18) 0.0357(7) Uani 1 d .
H55A H 0.5087 1.1115 0.3929 0.043 Uiso 1 calc R
C56 C 0.55415(18) 0.9429(3) 0.37576(16) 0.0294(6) Uani 1 d .
H56A H 0.5161 0.9248 0.3320 0.035 Uiso 1 calc R
C61 C 0.71001(18) 0.7408(3) 0.29618(18) 0.0336(7) Uani 1 d .
C62 C 0.7756(3) 0.8138(4) 0.3246(3) 0.0722(15) Uani 1 d .
H62A H 0.7725 0.8610 0.3690 0.087 Uiso 1 calc R
C63 C 0.8459(3) 0.8187(5) 0.2884(4) 0.099(2) Uani 1 d .
H63A H 0.8913 0.8671 0.3094 0.119 Uiso 1 calc R
C64 C 0.8506(3) 0.7543(5) 0.2227(3) 0.0726(15) Uani 1 d .
H64A H 0.8986 0.7589 0.1978 0.087 Uiso 1 calc R
C65 C 0.7864(3) 0.6845(6) 0.1939(3) 0.0768(16) Uani 1 d .
H65A H 0.7894 0.6390 0.1488 0.092 Uiso 1 calc R
C66 C 0.7161(3) 0.6788(5) 0.2297(2) 0.0680(14) Uani 1 d .
H66A H 0.6708 0.6309 0.2078 0.082 Uiso 1 calc R

loop_
_atom_site_aniso_label
_atom_site_aniso_U_11
_atom_site_aniso_U_22
_atom_site_aniso_U_33
_atom_site_aniso_U_23
_atom_site_aniso_U_13
_atom_site_aniso_U_12
Os 0.02061(6) 0.02327(6) 0.02298(6) -0.00016(4) -0.00069(4) -0.00110(4)
P1 0.0210(3) 0.0231(3) 0.0238(3) -0.0036(3) 0.0004(3) 0.0010(3)
P2 0.0203(3) 0.0278(4) 0.0243(3) 0.0013(3) 0.0003(3) -0.0016(3)
O1 0.0431(13) 0.0490(15) 0.0425(13) -0.0102(11) 0.0153(11) 0.0042(11)
O2 0.0398(13) 0.0318(12) 0.0620(16) 0.0152(11) 0.0044(11) -0.0016(10)
C1 0.0287(14) 0.0290(15) 0.0250(14) -0.0007(11) 0.0012(11) -0.0041(12)
C2 0.0215(13) 0.0307(16) 0.0389(16) -0.0007(13) -0.0003(11) -0.0041(12)
C11 0.0265(13) 0.0234(13) 0.0243(13) -0.0024(10) 0.0045(10) 0.0030(11)
C12 0.0267(13) 0.0257(14) 0.0220(13) -0.0036(11) 0.0057(10) -0.0007(11)
C13 0.0331(15) 0.0308(15) 0.0287(15) -0.0023(12) 0.0048(12) -0.0049(12)
C14 0.0426(17) 0.0301(15) 0.0346(16) 0.0028(13) 0.0121(13) -0.0048(13)
C15 0.0450(18) 0.0356(17) 0.0301(15) 0.0079(13) 0.0078(13) 0.0047(14)
C16 0.0304(15) 0.0361(16) 0.0266(14) 0.0002(12) 0.0030(12) 0.0034(12)
C21 0.0209(13) 0.0302(15) 0.0362(16) -0.0107(12) 0.0007(11) 0.0001(11)
C22 0.059(2) 0.043(2) 0.0334(17) -0.0103(15) -0.0019(15) 0.0068(17)
C23 0.058(2) 0.064(3) 0.0382(19) -0.0239(18) 0.0018(17) -0.001(2)
C24 0.046(2) 0.050(2) 0.059(2) -0.0326(19) 0.0109(18) -0.0060(17)
C25 0.118(4) 0.031(2) 0.075(3) -0.015(2) 0.012(3) 0.009(2)
C26 0.105(4) 0.0352(19) 0.042(2) -0.0038(16) 0.010(2) 0.010(2)
C31 0.0224(13) 0.0291(14) 0.0251(14) -0.0050(11) -0.0006(10) 0.0004(11)
C32 0.0281(15) 0.0326(16) 0.0499(19) 0.0055(14) 0.0020(13) 0.0024(13)
C33 0.0275(16) 0.046(2) 0.070(3) 0.0016(18) 0.0038(16) 0.0086(15)
C34 0.0231(15) 0.058(2) 0.0460(19) -0.0081(16) 0.0069(13) -0.0027(14)
C35 0.0332(18) 0.061(2) 0.055(2) 0.0152(19) 0.0136(16) -0.0026(16)
C36 0.0337(17) 0.049(2) 0.053(2) 0.0191(17) 0.0099(15) 0.0064(15)
C41 0.0231(13) 0.0303(15) 0.0277(14) 0.0011(11) -0.0027(11) -0.0021(11)
C42 0.0354(17) 0.0440(19) 0.0365(17) 0.0043(14) 0.0040(13) 0.0087(14)
C43 0.0434(19) 0.045(2) 0.057(2) 0.0085(18) 0.0044(16) 0.0148(16)
C44 0.050(2) 0.044(2) 0.048(2) 0.0177(17) -0.0035(16) 0.0041(17)
C45 0.055(2) 0.054(2) 0.042(2) 0.0162(17) 0.0134(17) 0.0030(18)
C46 0.0382(17) 0.045(2) 0.0396(18) 0.0110(15) 0.0093(14) 0.0084(15)
C51 0.0279(14) 0.0288(15) 0.0267(14) -0.0019(11) -0.0002(11) -0.0062(11)
C52 0.0429(19) 0.0417(19) 0.0396(18) -0.0021(15) -0.0138(15) 0.0023(15)
C53 0.056(2) 0.051(2) 0.0352(18) -0.0092(16) -0.0154(16) -0.0021(18)
C54 0.054(2) 0.0384(18) 0.0328(16) -0.0093(14) 0.0031(14) -0.0039(16)
C55 0.0365(16) 0.0362(17) 0.0335(16) -0.0024(13) 0.0012(13) 0.0032(13)
C56 0.0273(14) 0.0336(16) 0.0264(14) -0.0017(12) 0.0000(11) -0.0019(12)
C61 0.0254(14) 0.0370(17) 0.0390(17) 0.0088(13) 0.0064(12) -0.0021(12)
C62 0.049(2) 0.061(3) 0.115(4) -0.040(3) 0.041(3) -0.027(2)
C63 0.060(3) 0.072(3) 0.177(7) -0.049(4) 0.063(4) -0.039(3)
C64 0.059(3) 0.065(3) 0.104(4) 0.001(3) 0.052(3) -0.014(2)
C65 0.051(3) 0.131(5) 0.053(3) -0.015(3) 0.027(2) -0.019(3)
C66 0.040(2) 0.126(4) 0.040(2) -0.022(2) 0.0151(17) -0.027(2)

loop_
_atom_type_symbol
_atom_type_description
_atom_type_scat_dispersion_real
_atom_type_scat_dispersion_imag
_atom_type_scat_source
C C 0.0033 0.0016 'International Tables Vol C Tables 4.2.6.8 and 6.1.1.4'
H H 0.0000 0.0000 'International Tables Vol C Tables 4.2.6.8 and 6.1.1.4'
O O 0.0106 0.0060 'International Tables Vol C Tables 4.2.6.8 and 6.1.1.4'
P P 0.1023 0.0942 'International Tables Vol C Tables 4.2.6.8 and 6.1.1.4'
Os Os -1.2165 7.6030 'International Tables Vol C Tables 4.2.6.8 and 6.1.1.4'

loop_
_geom_angle_atom_site_label_1
_geom_angle_atom_site_label_2
_geom_angle_atom_site_label_3
_geom_angle
_geom_angle_publ_flag
H1 Os C2 85.4(11) y
H1 Os C1 176.4(11) y
C2 Os C1 96.47(13) y
H1 Os C12 86.1(11) y
C2 Os C12 168.24(12) y
C1 Os C12 91.68(11) y
H1 Os P1 86.7(11) y
C2 Os P1 105.15(9) y
C1 Os P1 89.82(8) y
C12 Os P1 66.28(8) y
H1 Os P2 85.5(11) y
C2 Os P2 92.49(9) y
C1 Os P2 97.46(8) y
C12 Os P2 94.86(8) y
P1 Os P2 160.07(3) y
C11 P1 C31 111.53(13) y
C11 P1 C21 109.88(14) y
C31 P1 C21 104.86(13) y
C11 P1 Os 87.64(9) y
C31 P1 Os 119.21(9) y
C21 P1 Os 122.26(10) y
C41 P2 C61 101.21(14) ?
C41 P2 C51 104.25(14) ?
C61 P2 C51 104.17(14) ?
C41 P2 Os 112.72(9) ?
C61 P2 Os 116.24(11) ?
C51 P2 Os 116.46(10) ?
O1 C1 Os 174.8(3) y
O2 C2 Os 177.9(3) y
C16 C11 C12 123.4(3) y
C16 C11 P1 137.0(2) y
C12 C11 P1 99.58(19) y
C13 C12 C11 116.5(3) y
C13 C12 Os 137.3(2) y
C11 C12 Os 106.27(19) y
C14 C13 C12 120.2(3) y
C15 C14 C13 121.6(3) y
C16 C15 C14 120.2(3) y
C15 C16 C11 118.0(3) y
C26 C21 C22 118.5(3) ?
C26 C21 P1 119.9(3) ?
C22 C21 P1 121.5(3) ?
C23 C22 C21 119.8(4) ?
C24 C23 C22 120.8(4) ?
C25 C24 C23 119.7(3) ?
C24 C25 C26 120.7(4) ?
C21 C26 C25 120.5(4) ?
C32 C31 C36 118.6(3) ?
C32 C31 P1 122.4(2) ?
C36 C31 P1 118.9(2) ?
C31 C32 C33 120.1(3) ?
C34 C33 C32 120.7(3) ?
C35 C34 C33 119.8(3) ?
C34 C35 C36 120.1(3) ?
C31 C36 C35 120.7(3) ?
C42 C41 C46 118.6(3) ?
C42 C41 P2 120.7(2) ?
C46 C41 P2 120.3(2) ?
C41 C42 C43 120.4(3) ?
C44 C43 C42 120.7(3) ?
C45 C44 C43 119.3(3) ?
C44 C45 C46 120.9(3) ?
C45 C46 C41 120.1(3) ?
C56 C51 C52 118.0(3) ?
C56 C51 P2 119.5(2) ?
C52 C51 P2 122.5(2) ?
C53 C52 C51 120.9(3) ?
C52 C53 C54 120.4(3) ?
C53 C54 C55 119.5(3) ?
C56 C55 C54 120.2(3) ?
C55 C56 C51 121.0(3) ?
C66 C61 C62 117.5(3) ?
C66 C61 P2 120.5(3) ?
C62 C61 P2 121.8(3) ?
C63 C62 C61 120.3(4) ?
C64 C63 C62 120.8(5) ?
C65 C64 C63 119.2(4) ?
C64 C65 C66 120.4(5) ?
C61 C66 C65 121.7(4) ?

loop_
_geom_bond_atom_site_label_1
_geom_bond_atom_site_label_2
_geom_bond_distance
_geom_bond_publ_flag
Os H1 1.68(3) y
Os C2 1.908(3) y
Os C1 1.943(3) y
Os C12 2.166(3) y
Os P1 2.3512(7) y
Os P2 2.3637(7) y
P1 C11 1.803(3) ?
P1 C31 1.821(3) ?
P1 C21 1.822(3) ?
P2 C41 1.834(3) ?
P2 C61 1.836(3) ?
P2 C51 1.840(3) ?
O1 C1 1.141(4) y
O2 C2 1.153(4) y
C11 C16 1.396(4) y
C11 C12 1.420(4) y
C12 C13 1.405(4) y
C13 C14 1.397(4) y
C14 C15 1.387(5) y
C15 C16 1.388(5) y
C21 C26 1.373(5) ?
C21 C22 1.400(5) ?
C22 C23 1.393(5) ?
C23 C24 1.365(6) ?
C24 C25 1.358(7) ?
C25 C26 1.398(6) ?
C31 C32 1.389(4) ?
C31 C36 1.392(4) ?
C32 C33 1.392(5) ?
C33 C34 1.379(5) ?
C34 C35 1.369(5) ?
C35 C36 1.396(5) ?
C41 C42 1.388(4) ?
C41 C46 1.396(4) ?
C42 C43 1.394(5) ?
C43 C44 1.375(5) ?
C44 C45 1.374(6) ?
C45 C46 1.392(5) ?
C51 C56 1.396(4) ?
C51 C52 1.399(4) ?
C52 C53 1.382(5) ?
C53 C54 1.384(5) ?
C54 C55 1.387(5) ?
C55 C56 1.386(4) ?
C61 C66 1.374(5) ?
C61 C62 1.382(5) ?
C62 C63 1.387(6) ?
C63 C64 1.373(8) ?
C64 C65 1.347(7) ?
C65 C66 1.384(5) ?
